data_2236128
loop_
_publ_author_name
'Pfaffenrot, Ellen'
'Schollmeyer, Dieter'
'Laufer, Stefan'

_publ_section_title
;
 <i>N</i>-[(3<i>RS</i>,4<i>SR</i>)-1-Benzyl-4-methylpiperidin-3-yl]-1-(4-methylphenylsulfonyl)-5-nitro-1<i>H</i>-pyrrolo[2,3-<i>b</i>]pyridin-4-amine
;
_journal_coeditor_code BT6839
_journal_issue 10
_journal_name_full 'Acta Crystallographica Section E'
_journal_page_first o3000
_journal_paper_doi 10.1107/S160053681203961X
_journal_volume 68
_journal_year 2012
_chemical_formula_iupac 'C27 H29 N5 O4 S'
_chemical_formula_moiety 'C27 H29 N5 O4 S'
_chemical_formula_sum 'C27 H29 N5 O4 S'
_chemical_formula_weight 519.61
_chemical_name_systematic
;
<i>N</i>-[(3<i>RS</i>,4<i>SR</i>)-1-Benzyl-4-methylpiperidin-3-yl]-1-(4-
methylphenylsulfonyl)-5-nitro-1<i>H</i>-pyrrolo[2,3-<i>b</i>]pyridin-4-amine
;
_space_group_IT_number 15
_symmetry_cell_setting monoclinic
_symmetry_space_group_name_Hall '-C 2yc'
_symmetry_space_group_name_H-M 'C 1 2/c 1'
_atom_sites_solution_hydrogens geom
_atom_sites_solution_primary direct
_atom_sites_solution_secondary difmap
_audit_creation_method SHELXL-97
_cell_angle_alpha 90.00
_cell_angle_beta 124.803(3)
_cell_angle_gamma 90.00
_cell_formula_units_Z 8
_cell_length_a 29.5164(12)
_cell_length_b 9.1388(2)
_cell_length_c 23.3008(9)
_cell_measurement_reflns_used 28567
_cell_measurement_temperature 193(2)
_cell_measurement_theta_max 29.45
_cell_measurement_theta_min 3.06
_cell_volume 5161.0(4)
_computing_cell_refinement 'X-AREA (Stoe & Cie, 2010)'
_computing_data_collection 'X-AREA (Stoe & Cie, 2010)'
_computing_data_reduction 'X-RED (Stoe & Cie, 2010)'
_computing_molecular_graphics 'PLATON (Spek, 2009)'
_computing_publication_material 'PLATON (Spek, 2009)'
_computing_structure_refinement 'SHELXL97 (Sheldrick, 2008)'
_computing_structure_solution 'SIR97 (Altomare <i>et al.</i>, 1999)'
_diffrn_ambient_temperature 193(2)
_diffrn_detector_area_resol_mean 6.67
_diffrn_measured_fraction_theta_full 0.999
_diffrn_measured_fraction_theta_max 0.999
_diffrn_measurement_device '2-circle goniometer'
_diffrn_measurement_device_type 'Stoe IPDS 2T'
_diffrn_measurement_method 'rotation method'
_diffrn_radiation_monochromator graphite
_diffrn_radiation_type MoK\a
_diffrn_radiation_wavelength 0.71073
_diffrn_reflns_av_R_equivalents 0.0493
_diffrn_reflns_av_sigmaI/netI 0.0259
_diffrn_reflns_limit_h_max 38
_diffrn_reflns_limit_h_min -38
_diffrn_reflns_limit_k_max 10
_diffrn_reflns_limit_k_min -12
_diffrn_reflns_limit_l_max 30
_diffrn_reflns_limit_l_min -30
_diffrn_reflns_number 32401
_diffrn_reflns_theta_full 28.00
_diffrn_reflns_theta_max 28.00
_diffrn_reflns_theta_min 3.12
_exptl_absorpt_coefficient_mu 0.169
_exptl_absorpt_correction_type none
_exptl_crystal_colour yellow
_exptl_crystal_density_diffrn 1.337
_exptl_crystal_density_method 'not measured'
_exptl_crystal_description block
_exptl_crystal_F_000 2192
_exptl_crystal_size_max 0.55
_exptl_crystal_size_mid 0.32
_exptl_crystal_size_min 0.30
_refine_diff_density_max 0.324
_refine_diff_density_min -0.400
_refine_ls_extinction_method none
_refine_ls_goodness_of_fit_ref 1.033
_refine_ls_hydrogen_treatment constr
_refine_ls_matrix_type full
_refine_ls_number_parameters 336
_refine_ls_number_reflns 6211
_refine_ls_number_restraints 0
_refine_ls_restrained_S_all 1.033
_refine_ls_R_factor_all 0.0426
_refine_ls_R_factor_gt 0.0352
_refine_ls_shift/su_max 0.002
_refine_ls_shift/su_mean 0.000
_refine_ls_structure_factor_coef Fsqd
_refine_ls_weighting_details 'calc w=1/[\s^2^(Fo^2^)+(0.0532P)^2^+2.4419P] where P=(Fo^2^+2Fc^2^)/3'
_refine_ls_weighting_scheme calc
_refine_ls_wR_factor_obs 0.0959
_refine_ls_wR_factor_ref 0.1006
_reflns_number_gt 5273
_reflns_number_total 6211
_reflns_threshold_expression I>2\s(I)
_cod_data_source_file bt6839.cif
_cod_data_source_block I
_cod_original_cell_volume 5160.9(3)
_cod_original_sg_symbol_H-M 'C 2/c'
_cod_database_code 2236128
_cod_database_fobs_code 2236128

loop_
_symmetry_equiv_pos_as_xyz
'x, y, z'
'-x, y, -z+1/2'
'x+1/2, y+1/2, z'
'-x+1/2, y+1/2, -z+1/2'
'-x, -y, -z'
'x, -y, z-1/2'
'-x+1/2, -y+1/2, -z'
'x+1/2, -y+1/2, z-1/2'

loop_
_atom_site_type_symbol
_atom_site_label
_atom_site_fract_x
_atom_site_fract_y
_atom_site_fract_z
_atom_site_U_iso_or_equiv
_atom_site_adp_type
_atom_site_calc_flag
_atom_site_refinement_flags
_atom_site_occupancy
_atom_site_symmetry_multiplicity
N N1 0.36895(4) 0.36468(12) 0.43728(5) 0.0298(2) Uani d . 1 1
C C2 0.37391(5) 0.34971(14) 0.38137(6) 0.0310(2) Uani d . 1 1
H H2 0.4055 0.3137 0.3847 0.037 Uiso calc R 1 1
C C3 0.32669(5) 0.39448(14) 0.32195(6) 0.0300(2) Uani d . 1 1
H H3 0.3192 0.3940 0.2765 0.036 Uiso calc R 1 1
C C4 0.28973(5) 0.44294(13) 0.33962(6) 0.0261(2) Uani d . 1 1
C C5 0.23605(5) 0.50601(12) 0.30208(6) 0.0263(2) Uani d . 1 1
C C6 0.21875(5) 0.54658(13) 0.34591(6) 0.0292(2) Uani d . 1 1
C C7 0.25185(5) 0.52100(15) 0.41836(6) 0.0330(3) Uani d . 1 1
H H7 0.2375 0.5499 0.4442 0.040 Uiso calc R 1 1
N N8 0.30113(4) 0.46032(12) 0.45339(5) 0.0330(2) Uani d . 1 1
C C9 0.31769(5) 0.42474(13) 0.41213(6) 0.0273(2) Uani d . 1 1
S S10 0.420371(12) 0.33155(3) 0.521638(15) 0.03107(9) Uani d . 1 1
O O11 0.46345(4) 0.27462(11) 0.51761(5) 0.0388(2) Uani d . 1 1
O O12 0.39824(4) 0.24718(11) 0.55130(5) 0.0416(2) Uani d . 1 1
C C13 0.43840(5) 0.50589(14) 0.55916(6) 0.0299(2) Uani d . 1 1
C C14 0.46497(5) 0.60144(14) 0.54113(6) 0.0323(3) Uani d . 1 1
H H14 0.4728 0.5728 0.5084 0.039 Uiso calc R 1 1
C C15 0.47988(5) 0.73842(15) 0.57134(7) 0.0352(3) Uani d . 1 1
H H15 0.4980 0.8044 0.5592 0.042 Uiso calc R 1 1
C C16 0.46866(5) 0.78136(16) 0.61955(7) 0.0383(3) Uani d . 1 1
C C17 0.44216(6) 0.68377(17) 0.63658(7) 0.0414(3) Uani d . 1 1
H H17 0.4346 0.7120 0.6695 0.050 Uiso calc R 1 1
C C18 0.42645(5) 0.54577(16) 0.60664(7) 0.0373(3) Uani d . 1 1
H H18 0.4079 0.4801 0.6183 0.045 Uiso calc R 1 1
C C19 0.48486(8) 0.93192(19) 0.65147(10) 0.0573(4) Uani d . 1 1
H H19A 0.4532 0.9789 0.6471 0.086 Uiso calc R 1 1
H H19B 0.4967 0.9908 0.6271 0.086 Uiso calc R 1 1
H H19C 0.5153 0.9240 0.7010 0.086 Uiso calc R 1 1
N N20 0.16570(5) 0.61010(12) 0.31848(6) 0.0345(2) Uani d . 1 1
O O21 0.13535(4) 0.64328(11) 0.25557(5) 0.0413(2) Uani d . 1 1
O O22 0.15099(5) 0.62928(15) 0.35750(6) 0.0555(3) Uani d . 1 1
N N23 0.20496(4) 0.52638(12) 0.23263(5) 0.0304(2) Uani d . 1 1
H H23 0.1735 0.5677 0.2169 0.036 Uiso d R 1 1
C C24 0.21171(5) 0.45266(13) 0.18239(6) 0.0273(2) Uani d . 1 1
H H24 0.2346 0.3629 0.2050 0.033 Uiso calc R 1 1
C C25 0.24124(5) 0.55058(13) 0.16051(6) 0.0297(2) Uani d . 1 1
H H25A 0.2178 0.6361 0.1343 0.036 Uiso calc R 1 1
H H25B 0.2762 0.5870 0.2025 0.036 Uiso calc R 1 1
N N26 0.25288(4) 0.46765(12) 0.11666(5) 0.0312(2) Uani d . 1 1
C C27 0.20055(5) 0.42158(17) 0.05248(6) 0.0379(3) Uani d . 1 1
H H27A 0.2084 0.3638 0.0232 0.045 Uiso calc R 1 1
H H27B 0.1793 0.5093 0.0256 0.045 Uiso calc R 1 1
C C28 0.16618(5) 0.33024(16) 0.06856(7) 0.0360(3) Uani d . 1 1
H H28A 0.1854 0.2364 0.0896 0.043 Uiso calc R 1 1
H H28B 0.1304 0.3077 0.0243 0.043 Uiso calc R 1 1
C C29 0.15545(5) 0.40571(14) 0.11824(6) 0.0319(2) Uani d . 1 1
H H29 0.1328 0.4953 0.0948 0.038 Uiso calc R 1 1
C C30 0.12401(6) 0.30586(18) 0.13668(8) 0.0464(3) Uani d . 1 1
H H30A 0.0884 0.2794 0.0939 0.070 Uiso calc R 1 1
H H30B 0.1179 0.3571 0.1686 0.070 Uiso calc R 1 1
H H30C 0.1456 0.2170 0.1593 0.070 Uiso calc R 1 1
C C31 0.28426(6) 0.55550(18) 0.09791(7) 0.0415(3) Uani d . 1 1
H H31A 0.2625 0.6438 0.0724 0.050 Uiso calc R 1 1
H H31B 0.2890 0.4979 0.0657 0.050 Uiso calc R 1 1
C C32 0.34032(5) 0.60269(15) 0.15957(6) 0.0319(3) Uani d . 1 1
C C33 0.37477(6) 0.50706(15) 0.21396(7) 0.0359(3) Uani d . 1 1
H H33 0.3623 0.4109 0.2134 0.043 Uiso calc R 1 1
C C34 0.42697(6) 0.54990(18) 0.26888(8) 0.0429(3) Uani d . 1 1
H H34 0.4499 0.4836 0.3059 0.051 Uiso calc R 1 1
C C35 0.44582(6) 0.68891(19) 0.26995(8) 0.0478(4) Uani d . 1 1
H H35 0.4816 0.7187 0.3077 0.057 Uiso calc R 1 1
C C36 0.41230(6) 0.78400(17) 0.21587(8) 0.0460(3) Uani d . 1 1
H H36 0.4253 0.8793 0.2161 0.055 Uiso calc R 1 1
C C37 0.35990(6) 0.74160(15) 0.16128(7) 0.0375(3) Uani d . 1 1
H H37 0.3371 0.8085 0.1245 0.045 Uiso calc R 1 1

loop_
_atom_site_aniso_label
_atom_site_aniso_U_11
_atom_site_aniso_U_22
_atom_site_aniso_U_33
_atom_site_aniso_U_12
_atom_site_aniso_U_13
_atom_site_aniso_U_23
N1 0.0277(5) 0.0355(5) 0.0262(5) 0.0006(4) 0.0153(4) -0.0020(4)
C2 0.0302(6) 0.0359(6) 0.0299(6) 0.0009(5) 0.0190(5) -0.0035(5)
C3 0.0314(6) 0.0334(6) 0.0287(5) 0.0011(5) 0.0192(5) -0.0019(5)
C4 0.0277(5) 0.0265(5) 0.0263(5) -0.0018(4) 0.0167(4) -0.0022(4)
C5 0.0287(5) 0.0242(5) 0.0281(5) -0.0019(4) 0.0174(5) -0.0025(4)
C6 0.0297(6) 0.0305(6) 0.0326(6) 0.0007(5) 0.0208(5) -0.0018(5)
C7 0.0363(6) 0.0389(7) 0.0323(6) -0.0007(5) 0.0246(5) -0.0033(5)
N8 0.0347(5) 0.0402(6) 0.0288(5) -0.0006(4) 0.0207(4) -0.0028(4)
C9 0.0274(5) 0.0291(5) 0.0269(5) -0.0019(4) 0.0164(5) -0.0024(4)
S10 0.03026(15) 0.03396(16) 0.02658(14) 0.00234(11) 0.01480(12) 0.00130(11)
O11 0.0339(5) 0.0434(5) 0.0348(5) 0.0094(4) 0.0170(4) 0.0007(4)
O12 0.0481(5) 0.0412(5) 0.0368(5) -0.0024(4) 0.0251(4) 0.0049(4)
C13 0.0250(5) 0.0368(6) 0.0252(5) 0.0020(5) 0.0128(4) -0.0014(5)
C14 0.0310(6) 0.0379(6) 0.0312(6) 0.0038(5) 0.0195(5) 0.0014(5)
C15 0.0298(6) 0.0368(7) 0.0376(6) 0.0029(5) 0.0184(5) 0.0011(5)
C16 0.0307(6) 0.0403(7) 0.0361(6) 0.0050(5) 0.0144(5) -0.0054(5)
C17 0.0389(7) 0.0526(8) 0.0371(7) 0.0029(6) 0.0243(6) -0.0091(6)
C18 0.0338(6) 0.0488(8) 0.0344(6) -0.0013(5) 0.0225(5) -0.0032(6)
C19 0.0619(10) 0.0455(9) 0.0609(10) -0.0006(8) 0.0329(9) -0.0153(8)
N20 0.0362(5) 0.0352(6) 0.0396(6) 0.0046(4) 0.0262(5) 0.0003(4)
O21 0.0359(5) 0.0473(6) 0.0398(5) 0.0108(4) 0.0212(4) 0.0028(4)
O22 0.0555(6) 0.0758(8) 0.0550(6) 0.0241(6) 0.0431(6) 0.0102(6)
N23 0.0298(5) 0.0347(5) 0.0275(5) 0.0063(4) 0.0168(4) 0.0003(4)
C24 0.0280(5) 0.0295(6) 0.0237(5) 0.0025(4) 0.0143(4) -0.0010(4)
C25 0.0305(6) 0.0300(6) 0.0270(5) 0.0001(5) 0.0154(5) -0.0012(4)
N26 0.0302(5) 0.0391(6) 0.0256(5) -0.0045(4) 0.0167(4) -0.0047(4)
C27 0.0342(6) 0.0523(8) 0.0241(5) -0.0049(6) 0.0148(5) -0.0061(5)
C28 0.0301(6) 0.0438(7) 0.0293(6) -0.0065(5) 0.0141(5) -0.0096(5)
C29 0.0277(6) 0.0364(6) 0.0295(5) -0.0004(5) 0.0151(5) -0.0022(5)
C30 0.0423(7) 0.0535(9) 0.0483(8) -0.0141(7) 0.0288(7) -0.0095(7)
C31 0.0380(7) 0.0584(9) 0.0299(6) -0.0081(6) 0.0204(6) 0.0000(6)
C32 0.0321(6) 0.0387(7) 0.0314(6) -0.0006(5) 0.0220(5) -0.0010(5)
C33 0.0380(6) 0.0351(6) 0.0399(6) -0.0015(5) 0.0254(6) 0.0015(5)
C34 0.0346(7) 0.0518(8) 0.0407(7) 0.0045(6) 0.0206(6) 0.0081(6)
C35 0.0359(7) 0.0583(9) 0.0445(8) -0.0103(7) 0.0202(6) -0.0053(7)
C36 0.0487(8) 0.0378(7) 0.0555(9) -0.0102(6) 0.0320(7) -0.0051(6)
C37 0.0420(7) 0.0349(6) 0.0422(7) 0.0036(5) 0.0280(6) 0.0038(5)

loop_
_atom_type_symbol
_atom_type_description
_atom_type_scat_dispersion_real
_atom_type_scat_dispersion_imag
_atom_type_scat_source
C C 0.0033 0.0016 'International Tables Vol C Tables 4.2.6.8 and 6.1.1.4'
H H 0.0000 0.0000 'International Tables Vol C Tables 4.2.6.8 and 6.1.1.4'
N N 0.0061 0.0033 'International Tables Vol C Tables 4.2.6.8 and 6.1.1.4'
O O 0.0106 0.0060 'International Tables Vol C Tables 4.2.6.8 and 6.1.1.4'
S S 0.1246 0.1234 'International Tables Vol C Tables 4.2.6.8 and 6.1.1.4'

loop_
_geom_angle_atom_site_label_1
_geom_angle_atom_site_label_2
_geom_angle_atom_site_label_3
_geom_angle
C9 N1 C2 108.32(10)
C9 N1 S10 127.01(8)
C2 N1 S10 124.35(8)
C3 C2 N1 109.26(10)
C3 C2 H2 125.4
N1 C2 H2 125.4
C2 C3 C4 107.90(10)
C2 C3 H3 126.0
C4 C3 H3 126.0
C9 C4 C5 118.10(10)
C9 C4 C3 106.68(10)
C5 C4 C3 135.16(10)
N23 C5 C4 123.54(10)
N23 C5 C6 123.33(11)
C4 C5 C6 113.13(10)
C7 C6 C5 121.94(11)
C7 C6 N20 115.86(10)
C5 C6 N20 122.15(11)
N8 C7 C6 125.37(11)
N8 C7 H7 117.3
C6 C7 H7 117.3
C7 N8 C9 112.50(10)
N8 C9 N1 123.25(10)
N8 C9 C4 128.92(11)
N1 C9 C4 107.80(10)
O12 S10 O11 120.63(6)
O12 S10 N1 107.84(6)
O11 S10 N1 103.40(5)
O12 S10 C13 110.18(6)
O11 S10 C13 109.71(6)
N1 S10 C13 103.51(6)
C18 C13 C14 121.34(12)
C18 C13 S10 119.65(10)
C14 C13 S10 119.01(9)
C15 C14 C13 119.13(12)
C15 C14 H14 120.4
C13 C14 H14 120.4
C14 C15 C16 120.83(13)
C14 C15 H15 119.6
C16 C15 H15 119.6
C17 C16 C15 118.77(13)
C17 C16 C19 121.24(13)
C15 C16 C19 119.98(14)
C16 C17 C18 121.52(12)
C16 C17 H17 119.2
C18 C17 H17 119.2
C17 C18 C13 118.40(13)
C17 C18 H18 120.8
C13 C18 H18 120.8
C16 C19 H19A 109.5
C16 C19 H19B 109.5
H19A C19 H19B 109.5
C16 C19 H19C 109.5
H19A C19 H19C 109.5
H19B C19 H19C 109.5
O22 N20 O21 121.26(11)
O22 N20 C6 119.17(11)
O21 N20 C6 119.57(10)
C5 N23 C24 126.22(10)
C5 N23 H23 113.6
C24 N23 H23 117.8
N23 C24 C25 111.27(10)
N23 C24 C29 110.13(9)
C25 C24 C29 110.27(9)
N23 C24 H24 108.4
C25 C24 H24 108.4
C29 C24 H24 108.4
N26 C25 C24 109.66(10)
N26 C25 H25A 109.7
C24 C25 H25A 109.7
N26 C25 H25B 109.7
C24 C25 H25B 109.7
H25A C25 H25B 108.2
C25 N26 C31 111.37(10)
C25 N26 C27 109.26(10)
C31 N26 C27 109.19(10)
N26 C27 C28 111.64(10)
N26 C27 H27A 109.3
C28 C27 H27A 109.3
N26 C27 H27B 109.3
C28 C27 H27B 109.3
H27A C27 H27B 108.0
C27 C28 C29 113.32(11)
C27 C28 H28A 108.9
C29 C28 H28A 108.9
C27 C28 H28B 108.9
C29 C28 H28B 108.9
H28A C28 H28B 107.7
C30 C29 C28 111.43(11)
C30 C29 C24 112.80(11)
C28 C29 C24 106.73(10)
C30 C29 H29 108.6
C28 C29 H29 108.6
C24 C29 H29 108.6
C29 C30 H30A 109.5
C29 C30 H30B 109.5
H30A C30 H30B 109.5
C29 C30 H30C 109.5
H30A C30 H30C 109.5
H30B C30 H30C 109.5
N26 C31 C32 114.09(10)
N26 C31 H31A 108.7
C32 C31 H31A 108.7
N26 C31 H31B 108.7
C32 C31 H31B 108.7
H31A C31 H31B 107.6
C37 C32 C33 118.27(12)
C37 C32 C31 120.14(12)
C33 C32 C31 121.51(12)
C34 C33 C32 120.95(13)
C34 C33 H33 119.5
C32 C33 H33 119.5
C35 C34 C33 120.09(14)
C35 C34 H34 120.0
C33 C34 H34 120.0
C36 C35 C34 119.47(14)
C36 C35 H35 120.3
C34 C35 H35 120.3
C35 C36 C37 120.42(14)
C35 C36 H36 119.8
C37 C36 H36 119.8
C36 C37 C32 120.79(13)
C36 C37 H37 119.6
C32 C37 H37 119.6

loop_
_geom_bond_atom_site_label_1
_geom_bond_atom_site_label_2
_geom_bond_distance
N1 C9 1.3862(15)
N1 C2 1.3983(14)
N1 S10 1.6892(10)
C2 C3 1.3505(17)
C2 H2 0.9500
C3 C4 1.4383(15)
C3 H3 0.9500
C4 C9 1.4042(15)
C4 C5 1.4233(16)
C5 N23 1.3417(15)
C5 C6 1.4269(15)
C6 C7 1.4058(17)
C6 N20 1.4335(15)
C7 N8 1.3170(17)
C7 H7 0.9500
N8 C9 1.3436(14)
S10 O12 1.4192(10)
S10 O11 1.4257(10)
S10 C13 1.7479(13)
C13 C18 1.3879(16)
C13 C14 1.3892(18)
C14 C15 1.3794(19)
C14 H14 0.9500
C15 C16 1.3964(18)
C15 H15 0.9500
C16 C17 1.385(2)
C16 C19 1.506(2)
C17 C18 1.387(2)
C17 H17 0.9500
C18 H18 0.9500
C19 H19A 0.9800
C19 H19B 0.9800
C19 H19C 0.9800
N20 O22 1.2234(14)
N20 O21 1.2427(15)
N23 C24 1.4595(14)
N23 H23 0.8659
C24 C25 1.5258(16)
C24 C29 1.5305(16)
C24 H24 1.0000
C25 N26 1.4616(15)
C25 H25A 0.9900
C25 H25B 0.9900
N26 C31 1.4682(16)
N26 C27 1.4706(15)
C27 C28 1.5166(19)
C27 H27A 0.9900
C27 H27B 0.9900
C28 C29 1.5279(17)
C28 H28A 0.9900
C28 H28B 0.9900
C29 C30 1.5275(19)
C29 H29 1.0000
C30 H30A 0.9800
C30 H30B 0.9800
C30 H30C 0.9800
C31 C32 1.5081(18)
C31 H31A 0.9900
C31 H31B 0.9900
C32 C37 1.3860(19)
C32 C33 1.3902(18)
C33 C34 1.384(2)
C33 H33 0.9500
C34 C35 1.381(2)
C34 H34 0.9500
C35 C36 1.378(2)
C35 H35 0.9500
C36 C37 1.384(2)
C36 H36 0.9500
C37 H37 0.9500

loop_
_geom_hbond_atom_site_label_D
_geom_hbond_atom_site_label_H
_geom_hbond_atom_site_label_A
_geom_hbond_distance_DH
_geom_hbond_distance_HA
_geom_hbond_distance_DA
_geom_hbond_angle_DHA
N23 H23 O21 0.87 1.93 2.6274(14) 137

loop_
_geom_torsion_atom_site_label_1
_geom_torsion_atom_site_label_2
_geom_torsion_atom_site_label_3
_geom_torsion_atom_site_label_4
_geom_torsion
C9 N1 C2 C3 -1.84(14)
S10 N1 C2 C3 -175.67(9)
N1 C2 C3 C4 1.00(14)
C2 C3 C4 C9 0.19(14)
C2 C3 C4 C5 177.15(13)
C9 C4 C5 N23 -178.74(11)
C3 C4 C5 N23 4.6(2)
C9 C4 C5 C6 1.73(15)
C3 C4 C5 C6 -174.97(13)
N23 C5 C6 C7 178.66(12)
C4 C5 C6 C7 -1.81(17)
N23 C5 C6 N20 1.37(18)
C4 C5 C6 N20 -179.10(11)
C5 C6 C7 N8 0.7(2)
N20 C6 C7 N8 178.17(12)
C6 C7 N8 C9 0.48(19)
C7 N8 C9 N1 177.44(11)
C7 N8 C9 C4 -0.51(19)
C2 N1 C9 N8 -176.39(11)
S10 N1 C9 N8 -2.77(18)
C2 N1 C9 C4 1.92(13)
S10 N1 C9 C4 175.54(9)
C5 C4 C9 N8 -0.68(19)
C3 C4 C9 N8 176.89(12)
C5 C4 C9 N1 -178.87(10)
C3 C4 C9 N1 -1.30(13)
C9 N1 S10 O12 52.95(12)
C2 N1 S10 O12 -134.39(11)
C9 N1 S10 O11 -178.24(11)
C2 N1 S10 O11 -5.58(12)
C9 N1 S10 C13 -63.80(12)
C2 N1 S10 C13 108.86(11)
O12 S10 C13 C18 -4.55(12)
O11 S10 C13 C18 -139.64(10)
N1 S10 C13 C18 110.54(10)
O12 S10 C13 C14 174.88(9)
O11 S10 C13 C14 39.80(11)
N1 S10 C13 C14 -70.03(10)
C18 C13 C14 C15 0.25(18)
S10 C13 C14 C15 -179.18(9)
C13 C14 C15 C16 0.09(19)
C14 C15 C16 C17 -0.04(19)
C14 C15 C16 C19 -179.48(13)
C15 C16 C17 C18 -0.3(2)
C19 C16 C17 C18 179.08(14)
C16 C17 C18 C13 0.7(2)
C14 C13 C18 C17 -0.62(19)
S10 C13 C18 C17 178.80(10)
C7 C6 N20 O22 -4.61(18)
C5 C6 N20 O22 172.83(13)
C7 C6 N20 O21 176.09(12)
C5 C6 N20 O21 -6.46(18)
C4 C5 N23 C24 19.43(19)
C6 C5 N23 C24 -161.08(11)
C5 N23 C24 C25 -100.89(13)
C5 N23 C24 C29 136.51(12)
N23 C24 C25 N26 173.52(9)
C29 C24 C25 N26 -63.96(12)
C24 C25 N26 C31 -176.61(10)
C24 C25 N26 C27 62.69(12)
C25 N26 C27 C28 -57.92(14)
C31 N26 C27 C28 -179.95(12)
N26 C27 C28 C29 54.63(15)
C27 C28 C29 C30 -176.25(11)
C27 C28 C29 C24 -52.70(14)
N23 C24 C29 C30 -57.42(14)
C25 C24 C29 C30 179.40(11)
N23 C24 C29 C28 179.88(10)
C25 C24 C29 C28 56.70(13)
C25 N26 C31 C32 62.29(15)
C27 N26 C31 C32 -176.96(12)
N26 C31 C32 C37 -140.70(13)
N26 C31 C32 C33 42.81(18)
C37 C32 C33 C34 0.88(19)
C31 C32 C33 C34 177.43(12)
C32 C33 C34 C35 -0.7(2)
C33 C34 C35 C36 -0.2(2)
C34 C35 C36 C37 0.8(2)
C35 C36 C37 C32 -0.6(2)
C33 C32 C37 C36 -0.25(19)
C31 C32 C37 C36 -176.85(12)
